data_7133427
loop_
_publ_author_name
'Hoffmann, Kurt F.'
'Noriega, Rayni P.'
'Boyle, Paul D.'
'Drover, Marcus W.'

_publ_section_title
;
 2-Alkylphosphino-1-boraadamantanes.
;
_journal_issue 69
_journal_name_full 'Chemical communications (Cambridge, England)'
_journal_page_first 9222
_journal_page_last 9225
_journal_paper_doi 10.1039/d4cc02665a
_journal_volume 60
_journal_year 2024
_chemical_formula_moiety 'C26 H46 Au B Cl N2 P, 0.75(C4 H10 O)'
_chemical_formula_sum 'C29 H53.5 Au B Cl N2 O0.75 P'
_chemical_formula_weight 716.43
_space_group_crystal_system triclinic
_space_group_IT_number 2
_space_group_name_Hall '-P 1'
_space_group_name_H-M_alt 'P -1'
_atom_sites_solution_hydrogens geom
_atom_sites_solution_primary direct
_audit_creation_date 2024-04-23
_audit_creation_method
;
Olex2 1.5
(compiled 2024.02.16 svn.r378c4104 for OlexSys, GUI svn.r6928)
;
_audit_update_record
;
2024-05-15 deposited with the CCDC.	2024-07-29 downloaded from the CCDC.
;
_cell_angle_alpha 78.6195(18)
_cell_angle_beta 86.0612(18)
_cell_angle_gamma 86.5573(18)
_cell_formula_units_Z 2
_cell_length_a 7.1927(4)
_cell_length_b 11.9175(6)
_cell_length_c 19.1310(10)
_cell_measurement_reflns_used 9333
_cell_measurement_temperature 110
_cell_measurement_theta_max 27.372
_cell_measurement_theta_min 2.842
_cell_volume 1602.04(15)
_computing_cell_refinement 'SAINT V8.40B (?, 2016)'
_computing_data_reduction 'SAINT V8.40B (?, 2016)'
_computing_molecular_graphics 'Olex2 1.5 (Dolomanov et al., 2009)'
_computing_publication_material 'Olex2 1.5 (Dolomanov et al., 2009)'
_computing_structure_refinement 'XL  (Sheldrick, 2008)'
_computing_structure_solution 'SHELXS  (Sheldrick, 2008)'
_diffrn_ambient_temperature 110
_diffrn_measured_fraction_theta_full 0.998
_diffrn_measured_fraction_theta_max 0.993
_diffrn_measurement_device_type 'Bruker APEX-II CCD'
_diffrn_measurement_method '\f and \w scans'
_diffrn_radiation_type MoK\a
_diffrn_radiation_wavelength 0.71073
_diffrn_reflns_av_R_equivalents 0.0685
_diffrn_reflns_av_unetI/netI 0.0344
_diffrn_reflns_Laue_measured_fraction_full 0.998
_diffrn_reflns_Laue_measured_fraction_max 0.993
_diffrn_reflns_limit_h_max 10
_diffrn_reflns_limit_h_min -10
_diffrn_reflns_limit_k_max 17
_diffrn_reflns_limit_k_min -17
_diffrn_reflns_limit_l_max 27
_diffrn_reflns_limit_l_min -27
_diffrn_reflns_number 100956
_diffrn_reflns_point_group_measured_fraction_full 0.998
_diffrn_reflns_point_group_measured_fraction_max 0.993
_diffrn_reflns_theta_full 25.242
_diffrn_reflns_theta_max 30.643
_diffrn_reflns_theta_min 1.088
_diffrn_source_current 30.0
_diffrn_source_power 1.5
_diffrn_source_voltage 50.0
_diffrn_standards_number 0
_exptl_absorpt_coefficient_mu 4.747
_exptl_absorpt_correction_T_max 0.8100
_exptl_absorpt_correction_T_min 0.4353
_exptl_absorpt_correction_type numerical
_exptl_absorpt_process_details
;
SADABS-2016/2 (Bruker,2016/2) was used for absorption correction.
wR2(int) was 0.0663 before and 0.0586 after correction.
The Ratio of minimum to maximum transmission is 0.5374.
The \l/2 correction factor is Not present.
;
_exptl_crystal_colour 'clear colourless'
_exptl_crystal_colour_lustre clear
_exptl_crystal_colour_primary colourless
_exptl_crystal_density_diffrn 1.485
_exptl_crystal_description prism
_exptl_crystal_F_000 727
_exptl_crystal_size_max 0.387
_exptl_crystal_size_mid 0.122
_exptl_crystal_size_min 0.072
_refine_diff_density_max 2.312
_refine_diff_density_min -2.124
_refine_diff_density_rms 0.132
_refine_ls_extinction_method none
_refine_ls_goodness_of_fit_ref 1.040
_refine_ls_hydrogen_treatment constr
_refine_ls_matrix_type full
_refine_ls_number_parameters 391
_refine_ls_number_reflns 9843
_refine_ls_number_restraints 67
_refine_ls_restrained_S_all 1.037
_refine_ls_R_factor_all 0.0406
_refine_ls_R_factor_gt 0.0314
_refine_ls_shift/su_max 0.003
_refine_ls_shift/su_mean 0.000
_refine_ls_structure_factor_coef Fsqd
_refine_ls_weighting_details 'w=1/[\s^2^(Fo^2^)+(0.0181P)^2^+4.8044P] where P=(Fo^2^+2Fc^2^)/3'
_refine_ls_weighting_scheme calc
_refine_ls_wR_factor_gt 0.0630
_refine_ls_wR_factor_ref 0.0660
_reflns_Friedel_coverage 0.000
_reflns_number_gt 8602
_reflns_number_total 9843
_reflns_threshold_expression 'I > 2\s(I)'
_cod_data_source_file d4cc02665a3.cif
_cod_data_source_block 9tBu
_cod_depositor_comments 'Adding full bibliography for 7133423--7133430.cif.'
_cod_original_formula_sum 'C29 H53.50 Au B Cl N2 O0.75 P'
_cod_database_code 7133427
_shelx_shelxl_version_number 2019/1
_shelx_space_group_comment
;
The symmetry employed for this shelxl refinement is uniquely defined
by the following loop, which should always be used as a source of
symmetry information in preference to the above space-group names.
They are only intended as comments.
;
_shelx_estimated_absorpt_t_max 0.726
_shelx_estimated_absorpt_t_min 0.261
_olex2_refinement_description
;
1. Restrained distances
 O2DI-C35D \\sim O2DI-C31D \\sim O1-C29 \\sim O1-C27
 with sigma of 0.02
 C36D-C35D \\sim C34D-C31D \\sim C30-C29 \\sim C28-C27
 with sigma of 0.02
2. Rigid bond restraints
 O2DI, C35D, C35D, C34D, C34D, C31D, C31D, C36D, C36D
 with sigma for 1-2 distances of 0.01 and sigma for 1-3 distances of 0.01
3. Uiso/Uaniso restraints and constraints
O2DI \\sim C35D \\sim C35D \\sim C34D \\sim C34D \\sim C31D \\sim C31D \\sim
C36D \\sim C36D: within 1.7A with sigma of 0.04 and sigma for terminal atoms of
0.08 within 1.7A
Uanis(C36D) \\sim Ueq, Uanis(C34D) \\sim Ueq, Uanis(C35D) \\sim Ueq,
Uanis(C31D) \\sim Ueq, Uanis(C35D) \\sim Ueq, Uanis(C31D) \\sim Ueq,
Uanis(C34D) \\sim Ueq, Uanis(C36D) \\sim Ueq: with sigma of 0.01 and sigma for
terminal atoms of 0.02
4. Others
 Fixed Sof: O1(0.5) C27(0.5) H27A(0.5) H27B(0.5) C29(0.5) H29A(0.5) H29B(0.5)
 C28(0.5) H28A(0.5) H28B(0.5) H28C(0.5) C30(0.5) H30A(0.5) H30B(0.5) H30C(0.5)
 O2DI(0.25) C35D(0.25) H35A(0.25) H35B(0.25) C34D(0.25) H34A(0.25) H34B(0.25)
 H34C(0.25) C31D(0.25) H31A(0.25) H31B(0.25) C36D(0.25) H36A(0.25) H36B(0.25)
 H36C(0.25)
5.a Ternary CH refined with riding coordinates:
 C1(H1), C6(H6), C10(H10), C8(H8)
5.b Secondary CH2 refined with riding coordinates:
 C11(H11A,H11B), C7(H7A,H7B), C5(H5A,H5B), C3(H3A,H3B), C4(H4A,H4B), C2(H2A,
 H2B), C9(H9A,H9B), C27(H27A,H27B), C29(H29A,H29B), C35D(H35A,H35B), C31D(H31A,
 H31B)
5.c Aromatic/amide H refined with riding coordinates:
 C13(H13), C16(H16), C15(H15), C12(H12)
5.d Idealised Me refined as rotating group:
 C20(H20A,H20B,H20C), C22(H22A,H22B,H22C), C21(H21A,H21B,H21C), C25(H25A,H25B,
 H25C), C17(H17A,H17B,H17C), C24(H24A,H24B,H24C), C26(H26A,H26B,H26C), C18(H18A,
 H18B,H18C), C28(H28A,H28B,H28C), C30(H30A,H30B,H30C), C34D(H34A,H34B,H34C),
 C36D(H36A,H36B,H36C)
;
_olex2_submission_special_instructions 'No special instructions were received'

loop_
_space_group_symop_operation_xyz
'x, y, z'
'-x, -y, -z'

loop_
_atom_site_label
_atom_site_type_symbol
_atom_site_fract_x
_atom_site_fract_y
_atom_site_fract_z
_atom_site_U_iso_or_equiv
_atom_site_adp_type
_atom_site_occupancy
_atom_site_site_symmetry_order
_atom_site_calc_flag
_atom_site_refinement_flags_posn
_atom_site_refinement_flags_adp
_atom_site_refinement_flags_occupancy
_atom_site_disorder_assembly
_atom_site_disorder_group
Au1 Au 0.81849(2) 0.17287(2) 0.24477(2) 0.01894(4) Uani 1 1 d . . . . .
P1 P 1.04479(11) 0.22734(7) 0.16017(4) 0.01564(14) Uani 1 1 d . . . . .
Cl1 Cl 0.58648(12) 0.12299(10) 0.33200(5) 0.0350(2) Uani 1 1 d . . . . .
N1 N 1.2190(3) -0.1956(2) 0.33309(13) 0.0170(5) Uani 1 1 d . . . . .
B1 B 1.3473(5) -0.2028(3) 0.26055(18) 0.0164(6) Uani 1 1 d . . . . .
C11 C 1.4085(4) -0.1511(3) 0.10262(17) 0.0215(6) Uani 1 1 d . . . . .
H11A H 1.288543 -0.109713 0.089484 0.026 Uiso 1 1 calc R U . . .
H11B H 1.485745 -0.153846 0.058078 0.026 Uiso 1 1 calc R U . . .
C1 C 1.3903(4) -0.0733(3) 0.21830(17) 0.0181(6) Uani 1 1 d . . . . .
H1 H 1.469848 -0.039384 0.248871 0.022 Uiso 1 1 calc R U . . .
C7 C 1.5577(4) -0.3374(3) 0.16299(18) 0.0230(6) Uani 1 1 d . . . . .
H7A H 1.534087 -0.416048 0.189137 0.028 Uiso 1 1 calc R U . . .
H7B H 1.636606 -0.343279 0.119245 0.028 Uiso 1 1 calc R U . . .
C5 C 1.2407(4) -0.2697(3) 0.20931(17) 0.0189(6) Uani 1 1 d . . . . .
H5A H 1.214237 -0.348371 0.234748 0.023 Uiso 1 1 calc R U . . .
H5B H 1.121071 -0.228456 0.195640 0.023 Uiso 1 1 calc R U . . .
C6 C 1.3714(4) -0.2738(3) 0.14217(17) 0.0197(6) Uani 1 1 d . . . . .
H6 H 1.309957 -0.314744 0.109789 0.024 Uiso 1 1 calc R U . . .
C10 C 1.5100(4) -0.0859(3) 0.14981(17) 0.0197(6) Uani 1 1 d . . . . .
H10 H 1.537695 -0.007981 0.121888 0.024 Uiso 1 1 calc R U . . .
C8 C 1.6606(4) -0.2749(3) 0.20980(18) 0.0208(6) Uani 1 1 d . . . . .
H8 H 1.783354 -0.316317 0.220812 0.025 Uiso 1 1 calc R U . . .
C3 C 1.2530(4) 0.1298(3) 0.16800(17) 0.0189(6) Uani 1 1 d . . . . .
H3A H 1.310234 0.128907 0.119540 0.023 Uiso 1 1 calc R U . . .
H3B H 1.344566 0.160165 0.194949 0.023 Uiso 1 1 calc R U . . .
C4 C 1.5437(4) -0.2723(3) 0.28045(17) 0.0208(6) Uani 1 1 d . . . . .
H4A H 1.611189 -0.233544 0.311648 0.025 Uiso 1 1 calc R U . . .
H4B H 1.520819 -0.351301 0.306093 0.025 Uiso 1 1 calc R U . . .
C19 C 0.9565(5) 0.2296(3) 0.06996(16) 0.0214(6) Uani 1 1 d . . . . .
C23 C 1.1304(5) 0.3688(3) 0.16988(18) 0.0231(6) Uani 1 1 d . . . . .
C2 C 1.2151(4) 0.0063(3) 0.20515(17) 0.0189(6) Uani 1 1 d . . . . .
H2A H 1.146546 0.007923 0.251629 0.023 Uiso 1 1 calc R U . . .
H2B H 1.133093 -0.026527 0.175634 0.023 Uiso 1 1 calc R U . . .
C9 C 1.6947(4) -0.1523(3) 0.17016(19) 0.0223(6) Uani 1 1 d . . . . .
H9A H 1.775398 -0.154753 0.126372 0.027 Uiso 1 1 calc R U . . .
H9B H 1.760609 -0.111932 0.200933 0.027 Uiso 1 1 calc R U . . .
N2 N 0.8894(5) -0.1417(4) 0.51340(17) 0.0447(10) Uani 1 1 d . . . . .
C14 C 0.9974(5) -0.1617(3) 0.45614(18) 0.0289(8) Uani 1 1 d . . . . .
C20 C 0.9485(6) 0.1041(3) 0.0621(2) 0.0313(8) Uani 1 1 d . . . . .
H20A H 1.075270 0.069312 0.060770 0.047 Uiso 1 1 calc R U . . .
H20B H 0.890209 0.101165 0.017710 0.047 Uiso 1 1 calc R U . . .
H20C H 0.874802 0.061956 0.102787 0.047 Uiso 1 1 calc R U . . .
C13 C 1.1906(5) -0.1662(4) 0.45404(19) 0.0315(8) Uani 1 1 d . . . . .
H13 H 1.252436 -0.158609 0.495052 0.038 Uiso 1 1 calc R U . . .
C16 C 1.0330(5) -0.1924(4) 0.33488(19) 0.0357(9) Uani 1 1 d . . . . .
H16 H 0.975542 -0.204099 0.293819 0.043 Uiso 1 1 calc R U . . .
C22 C 1.0813(6) 0.2912(4) 0.00796(19) 0.0352(9) Uani 1 1 d . . . . .
H22A H 1.079286 0.373022 0.009457 0.053 Uiso 1 1 calc R U . . .
H22B H 1.035239 0.281455 -0.037393 0.053 Uiso 1 1 calc R U . . .
H22C H 1.209404 0.258689 0.012123 0.053 Uiso 1 1 calc R U . . .
C21 C 0.7580(5) 0.2834(4) 0.0660(2) 0.0351(9) Uani 1 1 d . . . . .
H21A H 0.677412 0.240981 0.104363 0.053 Uiso 1 1 calc R U . . .
H21B H 0.710318 0.280348 0.019686 0.053 Uiso 1 1 calc R U . . .
H21C H 0.759103 0.363440 0.071454 0.053 Uiso 1 1 calc R U . . .
C25 C 0.9764(5) 0.4625(3) 0.1544(2) 0.0316(8) Uani 1 1 d . . . . .
H25A H 0.952873 0.476932 0.103439 0.047 Uiso 1 1 calc R U . . .
H25B H 1.015345 0.532933 0.167072 0.047 Uiso 1 1 calc R U . . .
H25C H 0.862033 0.437829 0.182627 0.047 Uiso 1 1 calc R U . . .
C15 C 0.9204(5) -0.1732(5) 0.3921(2) 0.0497(13) Uani 1 1 d . . . . .
H15 H 0.788841 -0.167617 0.388796 0.060 Uiso 1 1 calc R U . . .
C17 C 0.9699(6) -0.1408(3) 0.58079(18) 0.0326(8) Uani 1 1 d . . . . .
H17A H 1.034793 -0.214854 0.597593 0.049 Uiso 1 1 calc R U . . .
H17B H 0.870474 -0.126982 0.616208 0.049 Uiso 1 1 calc R U . . .
H17C H 1.058646 -0.079748 0.574071 0.049 Uiso 1 1 calc R U . . .
C24 C 1.1718(6) 0.3557(3) 0.2492(2) 0.0349(9) Uani 1 1 d . . . . .
H24A H 1.057458 0.337078 0.279166 0.052 Uiso 1 1 calc R U . . .
H24B H 1.216840 0.427770 0.257471 0.052 Uiso 1 1 calc R U . . .
H24C H 1.267351 0.294114 0.261490 0.052 Uiso 1 1 calc R U . . .
C26 C 1.3077(6) 0.4019(3) 0.1241(3) 0.0408(10) Uani 1 1 d . . . . .
H26A H 1.404371 0.340480 0.134855 0.061 Uiso 1 1 calc R U . . .
H26B H 1.351070 0.472882 0.134577 0.061 Uiso 1 1 calc R U . . .
H26C H 1.281717 0.413590 0.073512 0.061 Uiso 1 1 calc R U . . .
C12 C 1.2928(5) -0.1815(4) 0.3935(2) 0.0362(9) Uani 1 1 d . . . . .
H12 H 1.424839 -0.182248 0.394057 0.043 Uiso 1 1 calc R U . . .
C18 C 0.6856(7) -0.1218(7) 0.5079(3) 0.080(2) Uani 1 1 d . . . . .
H18A H 0.660119 -0.072586 0.461795 0.120 Uiso 1 1 calc R U . . .
H18B H 0.633737 -0.084402 0.546638 0.120 Uiso 1 1 calc R U . . .
H18C H 0.627775 -0.195333 0.511552 0.120 Uiso 1 1 calc R U . . .
O1 O 0.9654(10) 0.4322(5) 0.4111(3) 0.0335(13) Uani 0.5 1 d D . P A 1
C27 C 0.8074(17) 0.4933(10) 0.3793(6) 0.042(3) Uani 0.5 1 d D . P A 1
H27A H 0.832863 0.516362 0.327073 0.050 Uiso 0.5 1 calc R U P A 1
H27B H 0.778135 0.563272 0.399281 0.050 Uiso 0.5 1 calc R U P A 1
C29 C 1.1185(13) 0.5042(7) 0.4077(5) 0.0384(19) Uani 0.5 1 d D . P A 1
H29A H 1.089408 0.561148 0.438683 0.046 Uiso 0.5 1 calc R U P A 1
H29B H 1.143322 0.545844 0.358102 0.046 Uiso 0.5 1 calc R U P A 1
C28 C 0.6439(14) 0.4153(8) 0.3950(6) 0.055(3) Uani 0.5 1 d D . P A 1
H28A H 0.671721 0.347998 0.373052 0.083 Uiso 0.5 1 calc R U P A 1
H28B H 0.531652 0.456942 0.375246 0.083 Uiso 0.5 1 calc R U P A 1
H28C H 0.622766 0.390515 0.446753 0.083 Uiso 0.5 1 calc R U P A 1
C30 C 1.2870(14) 0.4290(8) 0.4328(5) 0.048(2) Uani 0.5 1 d D . P A 1
H30A H 1.327218 0.381777 0.397449 0.073 Uiso 0.5 1 calc R U P A 1
H30B H 1.254662 0.379252 0.478694 0.073 Uiso 0.5 1 calc R U P A 1
H30C H 1.388588 0.477158 0.438429 0.073 Uiso 0.5 1 calc R U P A 1
O2DI O 0.995(8) 0.50(3) 0.497(8) 0.057(3) Uani 0.25 1 d D U P A -1
C35D C 1.157(3) 0.498(2) 0.5359(11) 0.060(5) Uani 0.25 1 d D U P A -1
H35A H 1.238682 0.559412 0.510703 0.072 Uiso 0.25 1 calc R U P A -1
H35B H 1.227823 0.423798 0.537767 0.072 Uiso 0.25 1 calc R U P A -1
C34D C 0.824(4) 0.464(4) 0.4055(18) 0.066(7) Uani 0.25 1 d D U P A -1
H34A H 0.827043 0.476593 0.353260 0.099 Uiso 0.25 1 calc R U P A -1
H34B H 0.744653 0.524039 0.422275 0.099 Uiso 0.25 1 calc R U P A -1
H34C H 0.772363 0.388907 0.425491 0.099 Uiso 0.25 1 calc R U P A -1
C31D C 1.020(4) 0.466(3) 0.4297(15) 0.062(5) Uani 0.25 1 d D U P A -1
H31A H 1.084615 0.388987 0.434308 0.075 Uiso 0.25 1 calc R U P A -1
H31B H 1.094550 0.521455 0.395342 0.075 Uiso 0.25 1 calc R U P A -1
C36D C 1.107(5) 0.517(3) 0.6119(13) 0.065(8) Uani 0.25 1 d D U P A -1
H36A H 0.989111 0.562166 0.612751 0.097 Uiso 0.25 1 calc R U P A -1
H36B H 1.206001 0.557085 0.627619 0.097 Uiso 0.25 1 calc R U P A -1
H36C H 1.093345 0.442117 0.643967 0.097 Uiso 0.25 1 calc R U P A -1

loop_
_atom_site_aniso_label
_atom_site_aniso_U_11
_atom_site_aniso_U_22
_atom_site_aniso_U_33
_atom_site_aniso_U_23
_atom_site_aniso_U_13
_atom_site_aniso_U_12
Au1 0.01647(5) 0.02707(6) 0.01335(5) -0.00483(4) 0.00167(4) -0.00159(4)
P1 0.0154(3) 0.0139(3) 0.0172(3) -0.0030(3) 0.0011(3) 0.0003(3)
Cl1 0.0254(4) 0.0591(6) 0.0215(4) -0.0107(4) 0.0077(3) -0.0114(4)
N1 0.0165(11) 0.0178(12) 0.0167(12) -0.0036(10) -0.0021(9) 0.0004(9)
B1 0.0141(14) 0.0176(16) 0.0185(15) -0.0060(12) -0.0011(12) -0.0006(12)
C11 0.0194(14) 0.0260(17) 0.0189(14) -0.0053(12) 0.0011(11) 0.0021(12)
C1 0.0168(13) 0.0165(14) 0.0216(14) -0.0057(11) -0.0001(11) -0.0011(11)
C7 0.0218(15) 0.0189(15) 0.0290(17) -0.0075(13) 0.0018(12) 0.0001(12)
C5 0.0168(13) 0.0184(15) 0.0220(14) -0.0050(12) -0.0014(11) -0.0009(11)
C6 0.0200(14) 0.0200(15) 0.0211(14) -0.0088(12) -0.0023(11) -0.0001(12)
C10 0.0166(13) 0.0182(15) 0.0235(15) -0.0029(12) 0.0004(11) -0.0004(11)
C8 0.0140(13) 0.0191(15) 0.0289(16) -0.0054(13) -0.0010(12) 0.0034(11)
C3 0.0150(13) 0.0142(14) 0.0267(15) -0.0032(12) 0.0010(11) 0.0015(11)
C4 0.0174(14) 0.0217(15) 0.0230(15) -0.0030(12) -0.0041(11) 0.0003(12)
C19 0.0239(15) 0.0254(16) 0.0144(13) -0.0036(12) 0.0019(11) -0.0011(12)
C23 0.0265(16) 0.0145(14) 0.0285(17) -0.0053(12) -0.0001(13) -0.0008(12)
C2 0.0165(13) 0.0144(14) 0.0251(15) -0.0026(12) 0.0005(11) 0.0000(11)
C9 0.0145(13) 0.0216(16) 0.0312(17) -0.0074(13) 0.0018(12) -0.0007(11)
N2 0.0285(16) 0.089(3) 0.0231(16) -0.0235(18) 0.0037(13) -0.0182(18)
C14 0.0281(17) 0.043(2) 0.0177(15) -0.0094(14) 0.0001(13) -0.0099(15)
C20 0.038(2) 0.0311(19) 0.0276(18) -0.0111(15) -0.0092(15) 0.0001(16)
C13 0.0259(17) 0.048(2) 0.0251(17) -0.0169(16) -0.0090(14) 0.0031(16)
C16 0.0192(16) 0.072(3) 0.0212(16) -0.0179(18) -0.0022(13) -0.0091(17)
C22 0.043(2) 0.038(2) 0.0209(17) 0.0018(15) 0.0065(15) -0.0010(17)
C21 0.0327(19) 0.046(2) 0.0267(18) -0.0089(17) -0.0098(15) 0.0102(17)
C25 0.038(2) 0.0178(16) 0.039(2) -0.0057(15) -0.0043(16) 0.0057(14)
C15 0.0203(17) 0.108(4) 0.029(2) -0.029(2) 0.0026(15) -0.017(2)
C17 0.049(2) 0.035(2) 0.0155(15) -0.0082(14) -0.0044(15) 0.0013(17)
C24 0.047(2) 0.0239(18) 0.037(2) -0.0096(16) -0.0160(18) 0.0003(17)
C26 0.034(2) 0.0253(19) 0.065(3) -0.0164(19) 0.0151(19) -0.0141(16)
C12 0.0175(15) 0.065(3) 0.035(2) -0.030(2) -0.0075(14) 0.0034(16)
C18 0.036(3) 0.171(7) 0.042(3) -0.044(4) 0.013(2) -0.021(3)
O1 0.048(4) 0.021(3) 0.030(3) -0.001(2) -0.007(3) 0.002(3)
C27 0.060(7) 0.028(5) 0.034(5) -0.001(4) -0.006(5) 0.007(5)
C29 0.059(6) 0.025(4) 0.032(4) -0.007(3) -0.003(4) -0.001(4)
C28 0.056(6) 0.032(5) 0.074(7) 0.001(5) -0.018(5) 0.006(4)
C30 0.058(6) 0.046(5) 0.045(5) -0.011(4) -0.006(4) -0.011(4)
O2DI 0.058(7) 0.054(8) 0.059(16) -0.009(16) -0.006(6) 0.012(12)
C35D 0.051(8) 0.062(9) 0.066(8) -0.012(7) -0.004(6) 0.010(7)
C34D 0.068(10) 0.064(11) 0.071(11) -0.020(8) -0.009(8) 0.000(8)
C31D 0.064(9) 0.058(9) 0.065(8) -0.015(7) -0.007(7) 0.013(8)
C36D 0.075(15) 0.057(15) 0.064(10) -0.016(11) -0.020(11) 0.022(14)

loop_
_atom_type_symbol
_atom_type_description
_atom_type_scat_dispersion_real
_atom_type_scat_dispersion_imag
_atom_type_scat_source
C C 0.0033 0.0016 'International Tables Vol C Tables 4.2.6.8 and 6.1.1.4'
H H 0.0000 0.0000 'International Tables Vol C Tables 4.2.6.8 and 6.1.1.4'
Au Au -2.0133 8.8022 'International Tables Vol C Tables 4.2.6.8 and 6.1.1.4'
B B 0.0013 0.0007 'International Tables Vol C Tables 4.2.6.8 and 6.1.1.4'
Cl Cl 0.1484 0.1585 'International Tables Vol C Tables 4.2.6.8 and 6.1.1.4'
N N 0.0061 0.0033 'International Tables Vol C Tables 4.2.6.8 and 6.1.1.4'
O O 0.0106 0.0060 'International Tables Vol C Tables 4.2.6.8 and 6.1.1.4'
P P 0.1023 0.0942 'International Tables Vol C Tables 4.2.6.8 and 6.1.1.4'

loop_
_exptl_crystal_face_index_h
_exptl_crystal_face_index_k
_exptl_crystal_face_index_l
_exptl_crystal_face_perp_dist
-4.00 1.00 2.00 0.1030
-3.00 -2.00 -3.00 0.1050
-1.00 1.00 0.00 0.0920
0.00 -4.00 -3.00 0.0270
0.00 3.00 2.00 0.0570
0.00 -2.00 1.00 0.0180
0.00 3.00 -2.00 0.0360
0.00 2.00 1.00 0.0550
0.00 -2.00 -1.00 0.0250
0.00 -1.00 3.00 0.0360
0.00 1.00 3.00 0.0600
0.00 -1.00 -2.00 0.0350
2.00 0.00 1.00 0.1840
3.00 -2.00 1.00 0.1660

loop_
_geom_angle_atom_site_label_1
_geom_angle_atom_site_label_2
_geom_angle_atom_site_label_3
_geom_angle
_geom_angle_site_symmetry_1
_geom_angle_site_symmetry_3
_geom_angle_publ_flag
P1 Au1 Cl1 178.17(4) . . ?
C3 P1 Au1 113.23(10) . . ?
C3 P1 C19 106.58(15) . . ?
C3 P1 C23 104.62(15) . . ?
C19 P1 Au1 109.46(10) . . ?
C19 P1 C23 113.18(15) . . ?
C23 P1 Au1 109.74(11) . . ?
C16 N1 B1 122.2(3) . . ?
C16 N1 C12 115.4(3) . . ?
C12 N1 B1 122.1(3) . . ?
N1 B1 C1 109.1(2) . . ?
N1 B1 C5 110.4(2) . . ?
C1 B1 C5 110.0(3) . . ?
C4 B1 N1 110.0(2) . . ?
C4 B1 C1 108.8(2) . . ?
C4 B1 C5 108.5(2) . . ?
H11A C11 H11B 108.1 . . ?
C6 C11 H11A 109.5 . . ?
C6 C11 H11B 109.5 . . ?
C6 C11 C10 110.9(3) . . ?
C10 C11 H11A 109.5 . . ?
C10 C11 H11B 109.5 . . ?
B1 C1 H1 107.2 . . ?
C10 C1 B1 106.6(2) . . ?
C10 C1 H1 107.2 . . ?
C2 C1 B1 113.9(2) . . ?
C2 C1 H1 107.2 . . ?
C2 C1 C10 114.3(3) . . ?
H7A C7 H7B 108.0 . . ?
C6 C7 H7A 109.5 . . ?
C6 C7 H7B 109.5 . . ?
C8 C7 H7A 109.5 . . ?
C8 C7 H7B 109.5 . . ?
C8 C7 C6 110.9(3) . . ?
B1 C5 H5A 110.3 . . ?
B1 C5 H5B 110.3 . . ?
H5A C5 H5B 108.5 . . ?
C6 C5 B1 107.3(2) . . ?
C6 C5 H5A 110.3 . . ?
C6 C5 H5B 110.3 . . ?
C11 C6 C5 109.6(2) . . ?
C11 C6 H6 109.1 . . ?
C7 C6 C11 109.3(3) . . ?
C7 C6 C5 110.6(3) . . ?
C7 C6 H6 109.1 . . ?
C5 C6 H6 109.1 . . ?
C11 C10 C1 111.6(2) . . ?
C11 C10 H10 109.0 . . ?
C1 C10 H10 109.0 . . ?
C9 C10 C11 108.5(3) . . ?
C9 C10 C1 109.6(3) . . ?
C9 C10 H10 109.0 . . ?
C7 C8 H8 109.1 . . ?
C7 C8 C4 109.7(3) . . ?
C7 C8 C9 109.8(3) . . ?
C4 C8 H8 109.1 . . ?
C9 C8 H8 109.1 . . ?
C9 C8 C4 109.9(3) . . ?
P1 C3 H3A 108.7 . . ?
P1 C3 H3B 108.7 . . ?
H3A C3 H3B 107.6 . . ?
C2 C3 P1 114.3(2) . . ?
C2 C3 H3A 108.7 . . ?
C2 C3 H3B 108.7 . . ?
B1 C4 H4A 110.2 . . ?
B1 C4 H4B 110.2 . . ?
C8 C4 B1 107.7(2) . . ?
C8 C4 H4A 110.2 . . ?
C8 C4 H4B 110.2 . . ?
H4A C4 H4B 108.5 . . ?
C20 C19 P1 106.9(2) . . ?
C22 C19 P1 113.8(2) . . ?
C22 C19 C20 108.1(3) . . ?
C21 C19 P1 110.0(2) . . ?
C21 C19 C20 107.9(3) . . ?
C21 C19 C22 109.9(3) . . ?
C25 C23 P1 110.3(2) . . ?
C25 C23 C24 107.3(3) . . ?
C24 C23 P1 106.0(2) . . ?
C26 C23 P1 113.4(2) . . ?
C26 C23 C25 110.9(3) . . ?
C26 C23 C24 108.7(3) . . ?
C1 C2 C3 114.8(2) . . ?
C1 C2 H2A 108.6 . . ?
C1 C2 H2B 108.6 . . ?
C3 C2 H2A 108.6 . . ?
C3 C2 H2B 108.6 . . ?
H2A C2 H2B 107.6 . . ?
C10 C9 H9A 109.4 . . ?
C10 C9 H9B 109.4 . . ?
C8 C9 C10 111.2(3) . . ?
C8 C9 H9A 109.4 . . ?
C8 C9 H9B 109.4 . . ?
H9A C9 H9B 108.0 . . ?
C14 N2 C17 121.1(3) . . ?
C14 N2 C18 119.7(3) . . ?
C17 N2 C18 119.2(3) . . ?
N2 C14 C13 123.1(3) . . ?
N2 C14 C15 122.0(3) . . ?
C13 C14 C15 114.9(3) . . ?
C19 C20 H20A 109.5 . . ?
C19 C20 H20B 109.5 . . ?
C19 C20 H20C 109.5 . . ?
H20A C20 H20B 109.5 . . ?
H20A C20 H20C 109.5 . . ?
H20B C20 H20C 109.5 . . ?
C14 C13 H13 119.7 . . ?
C12 C13 C14 120.6(3) . . ?
C12 C13 H13 119.7 . . ?
N1 C16 H16 118.0 . . ?
N1 C16 C15 124.0(3) . . ?
C15 C16 H16 118.0 . . ?
C19 C22 H22A 109.5 . . ?
C19 C22 H22B 109.5 . . ?
C19 C22 H22C 109.5 . . ?
H22A C22 H22B 109.5 . . ?
H22A C22 H22C 109.5 . . ?
H22B C22 H22C 109.5 . . ?
C19 C21 H21A 109.5 . . ?
C19 C21 H21B 109.5 . . ?
C19 C21 H21C 109.5 . . ?
H21A C21 H21B 109.5 . . ?
H21A C21 H21C 109.5 . . ?
H21B C21 H21C 109.5 . . ?
C23 C25 H25A 109.5 . . ?
C23 C25 H25B 109.5 . . ?
C23 C25 H25C 109.5 . . ?
H25A C25 H25B 109.5 . . ?
H25A C25 H25C 109.5 . . ?
H25B C25 H25C 109.5 . . ?
C14 C15 H15 119.7 . . ?
C16 C15 C14 120.7(4) . . ?
C16 C15 H15 119.7 . . ?
N2 C17 H17A 109.5 . . ?
N2 C17 H17B 109.5 . . ?
N2 C17 H17C 109.5 . . ?
H17A C17 H17B 109.5 . . ?
H17A C17 H17C 109.5 . . ?
H17B C17 H17C 109.5 . . ?
C23 C24 H24A 109.5 . . ?
C23 C24 H24B 109.5 . . ?
C23 C24 H24C 109.5 . . ?
H24A C24 H24B 109.5 . . ?
H24A C24 H24C 109.5 . . ?
H24B C24 H24C 109.5 . . ?
C23 C26 H26A 109.5 . . ?
C23 C26 H26B 109.5 . . ?
C23 C26 H26C 109.5 . . ?
H26A C26 H26B 109.5 . . ?
H26A C26 H26C 109.5 . . ?
H26B C26 H26C 109.5 . . ?
N1 C12 C13 124.4(3) . . ?
N1 C12 H12 117.8 . . ?
C13 C12 H12 117.8 . . ?
N2 C18 H18A 109.5 . . ?
N2 C18 H18B 109.5 . . ?
N2 C18 H18C 109.5 . . ?
H18A C18 H18B 109.5 . . ?
H18A C18 H18C 109.5 . . ?
H18B C18 H18C 109.5 . . ?
C27 O1 C29 111.8(7) . . ?
C34D O1 C27 21.0(19) . . ?
C34D O1 C29 124(2) . . ?
C31D O1 C27 114(2) . . ?
C31D O1 C29 32(2) . . ?
C31D O1 C34D 114(3) . . ?
O1 C27 H27A 110.1 . . ?
O1 C27 H27B 110.1 . . ?
O1 C27 C28 108.1(8) . . ?
O1 C27 C31D 21.3(9) . . ?
H27A C27 H27B 108.4 . . ?
C28 C27 H27A 110.1 . . ?
C28 C27 H27B 110.1 . . ?
C28 C27 C31D 122.6(13) . . ?
C34D C27 O1 42(4) . . ?
C34D C27 H27A 149.3 . . ?
C34D C27 H27B 96.7 . . ?
C34D C27 C28 76(3) . . ?
C34D C27 C31D 48(3) . . ?
C31D C27 H27A 113.5 . . ?
C31D C27 H27B 89.6 . . ?
O1 C29 H29A 110.1 . . ?
O1 C29 H29B 110.1 . . ?
O1 C29 C30 107.9(7) . . ?
O1 C29 O2DI 73(6) . . ?
H29A C29 H29B 108.4 . . ?
C30 C29 H29A 110.1 . . ?
C30 C29 H29B 110.1 . . ?
C30 C29 O2DI 97(5) . . ?
O2DI C29 H29A 45.9 . . ?
O2DI C29 H29B 148.9 . . ?
C31D C29 O1 25.9(18) . . ?
C31D C29 H29A 88.1 . . ?
C31D C29 H29B 132.5 . . ?
C31D C29 C30 104.7(19) . . ?
C31D C29 O2DI 48(7) . . ?
C27 C28 H28A 109.5 . . ?
C27 C28 H28B 109.5 . . ?
C27 C28 H28C 109.5 . . ?
H28A C28 H28B 109.5 . . ?
H28A C28 H28C 109.5 . . ?
H28B C28 H28C 109.5 . . ?
C34D C28 C27 21.8(14) . . ?
C34D C28 H28A 108.3 . . ?
C34D C28 H28B 127.6 . . ?
C34D C28 H28C 90.3 . . ?
C29 C30 H30A 109.5 . . ?
C29 C30 H30B 109.5 . . ?
C29 C30 H30C 109.5 . . ?
C29 C30 C31D 26.6(9) . . ?
H30A C30 H30B 109.5 . . ?
H30A C30 H30C 109.5 . . ?
H30B C30 H30C 109.5 . . ?
C31D C30 H30A 110.0 . . ?
C31D C30 H30B 85.0 . . ?
C31D C30 H30C 129.7 . . ?
C35D O2DI C29 97(5) . . ?
C31D O2DI C29 28(3) . . ?
C31D O2DI C35D 117(3) . . ?
O2DI C35D H35A 109.4 . . ?
O2DI C35D H35B 109.4 . . ?
O2DI C35D C36D 111(3) . . ?
H35A C35D H35B 108.0 . . ?
C36D C35D H35A 109.4 . . ?
C36D C35D H35B 109.4 . . ?
O1 C34D C28 136(4) . . ?
O1 C34D H34A 96.7 . . ?
O1 C34D H34B 135.5 . . ?
O1 C34D H34C 93.9 . . ?
O1 C34D C31D 26.2(13) . . ?
C27 C34D O1 117(5) . . ?
C27 C34D C28 82(3) . . ?
C27 C34D H34A 31.5 . . ?
C27 C34D H34B 78.5 . . ?
C27 C34D H34C 127.7 . . ?
C27 C34D C31D 116(4) . . ?
C28 C34D H34A 79.6 . . ?
C28 C34D H34B 84.8 . . ?
C28 C34D H34C 48.9 . . ?
C28 C34D C31D 158(3) . . ?
H34A C34D H34B 109.5 . . ?
H34A C34D H34C 109.5 . . ?
H34B C34D H34C 109.5 . . ?
C31D C34D H34A 109.5 . . ?
C31D C34D H34B 109.4 . . ?
C31D C34D H34C 109.5 . . ?
O1 C31D C27 44.6(16) . . ?
O1 C31D C29 122(4) . . ?
O1 C31D C30 118(3) . . ?
O1 C31D O2DI 133(9) . . ?
O1 C31D C34D 40(2) . . ?
O1 C31D H31A 73.6 . . ?
O1 C31D H31B 111.1 . . ?
C27 C31D C30 150.1(17) . . ?
C27 C31D H31A 118.1 . . ?
C27 C31D H31B 94.8 . . ?
C29 C31D C27 114(2) . . ?
C29 C31D C30 48.8(14) . . ?
C29 C31D O2DI 105(10) . . ?
C29 C31D C34D 130(3) . . ?
C29 C31D H31A 95.3 . . ?
C29 C31D H31B 19.5 . . ?
C30 C31D H31A 52.6 . . ?
C30 C31D H31B 67.5 . . ?
O2DI C31D C27 112(3) . . ?
O2DI C31D C30 97(2) . . ?
O2DI C31D C34D 105(3) . . ?
O2DI C31D H31A 110.8 . . ?
O2DI C31D H31B 110.8 . . ?
C34D C31D C27 16.1(14) . . ?
C34D C31D C30 157(2) . . ?
C34D C31D H31A 110.8 . . ?
C34D C31D H31B 110.8 . . ?
H31A C31D H31B 108.9 . . ?
C35D C36D H36A 109.5 . . ?
C35D C36D H36B 109.5 . . ?
C35D C36D H36C 109.5 . . ?
H36A C36D H36B 109.5 . . ?
H36A C36D H36C 109.5 . . ?
H36B C36D H36C 109.5 . . ?

loop_
_geom_bond_atom_site_label_1
_geom_bond_atom_site_label_2
_geom_bond_distance
_geom_bond_site_symmetry_2
_geom_bond_publ_flag
Au1 P1 2.2451(8) . ?
Au1 Cl1 2.2953(8) . ?
P1 C3 1.835(3) . ?
P1 C19 1.874(3) . ?
P1 C23 1.875(3) . ?
N1 B1 1.627(4) . ?
N1 C16 1.334(4) . ?
N1 C12 1.349(4) . ?
B1 C1 1.632(5) . ?
B1 C5 1.634(4) . ?
B1 C4 1.623(4) . ?
C11 H11A 0.9900 . ?
C11 H11B 0.9900 . ?
C11 C6 1.538(5) . ?
C11 C10 1.545(4) . ?
C1 H1 1.0000 . ?
C1 C10 1.545(4) . ?
C1 C2 1.535(4) . ?
C7 H7A 0.9900 . ?
C7 H7B 0.9900 . ?
C7 C6 1.537(4) . ?
C7 C8 1.525(5) . ?
C5 H5A 0.9900 . ?
C5 H5B 0.9900 . ?
C5 C6 1.546(4) . ?
C6 H6 1.0000 . ?
C10 H10 1.0000 . ?
C10 C9 1.538(4) . ?
C8 H8 1.0000 . ?
C8 C4 1.547(4) . ?
C8 C9 1.533(5) . ?
C3 H3A 0.9900 . ?
C3 H3B 0.9900 . ?
C3 C2 1.535(4) . ?
C4 H4A 0.9900 . ?
C4 H4B 0.9900 . ?
C19 C20 1.537(5) . ?
C19 C22 1.530(5) . ?
C19 C21 1.530(5) . ?
C23 C25 1.526(5) . ?
C23 C24 1.543(5) . ?
C23 C26 1.523(5) . ?
C2 H2A 0.9900 . ?
C2 H2B 0.9900 . ?
C9 H9A 0.9900 . ?
C9 H9B 0.9900 . ?
N2 C14 1.350(5) . ?
N2 C17 1.451(5) . ?
N2 C18 1.479(6) . ?
C14 C13 1.385(5) . ?
C14 C15 1.413(5) . ?
C20 H20A 0.9800 . ?
C20 H20B 0.9800 . ?
C20 H20C 0.9800 . ?
C13 H13 0.9500 . ?
C13 C12 1.365(5) . ?
C16 H16 0.9500 . ?
C16 C15 1.364(5) . ?
C22 H22A 0.9800 . ?
C22 H22B 0.9800 . ?
C22 H22C 0.9800 . ?
C21 H21A 0.9800 . ?
C21 H21B 0.9800 . ?
C21 H21C 0.9800 . ?
C25 H25A 0.9800 . ?
C25 H25B 0.9800 . ?
C25 H25C 0.9800 . ?
C15 H15 0.9500 . ?
C17 H17A 0.9800 . ?
C17 H17B 0.9800 . ?
C17 H17C 0.9800 . ?
C24 H24A 0.9800 . ?
C24 H24B 0.9800 . ?
C24 H24C 0.9800 . ?
C26 H26A 0.9800 . ?
C26 H26B 0.9800 . ?
C26 H26C 0.9800 . ?
C12 H12 0.9500 . ?
C18 H18A 0.9800 . ?
C18 H18B 0.9800 . ?
C18 H18C 0.9800 . ?
O1 C27 1.418(11) . ?
O1 C29 1.427(10) . ?
O1 C34D 1.07(3) . ?
O1 C31D 0.73(3) . ?
C27 H27A 0.9900 . ?
C27 H27B 0.9900 . ?
C27 C28 1.520(14) . ?
C27 C34D 0.57(4) . ?
C27 C31D 1.84(3) . ?
C29 H29A 0.9900 . ?
C29 H29B 0.9900 . ?
C29 C30 1.511(12) . ?
C29 O2DI 1.87(11) . ?
C29 C31D 0.90(3) . ?
C28 H28A 0.9800 . ?
C28 H28B 0.9800 . ?
C28 H28C 0.9800 . ?
C28 C34D 1.49(3) . ?
C30 H30A 0.9800 . ?
C30 H30B 0.9800 . ?
C30 H30C 0.9800 . ?
C30 C31D 1.94(3) . ?
O2DI C35D 1.424(19) . ?
O2DI C31D 1.422(19) . ?
C35D H35A 0.9900 . ?
C35D H35B 0.9900 . ?
C35D C36D 1.529(18) . ?
C34D H34A 0.9800 . ?
C34D H34B 0.9800 . ?
C34D H34C 0.9800 . ?
C34D C31D 1.522(19) . ?
C31D H31A 0.9900 . ?
C31D H31B 0.9900 . ?
C36D H36A 0.9800 . ?
C36D H36B 0.9800 . ?
C36D H36C 0.9800 . ?

loop_
_geom_torsion_atom_site_label_1
_geom_torsion_atom_site_label_2
_geom_torsion_atom_site_label_3
_geom_torsion_atom_site_label_4
_geom_torsion
_geom_torsion_site_symmetry_1
_geom_torsion_site_symmetry_2
_geom_torsion_site_symmetry_3
_geom_torsion_site_symmetry_4
_geom_torsion_publ_flag
Au1 P1 C3 C2 26.0(3) . . . . ?
Au1 P1 C19 C20 -74.1(2) . . . . ?
Au1 P1 C19 C22 166.7(2) . . . . ?
Au1 P1 C19 C21 42.8(3) . . . . ?
Au1 P1 C23 C25 -65.9(3) . . . . ?
Au1 P1 C23 C24 50.0(3) . . . . ?
Au1 P1 C23 C26 169.1(3) . . . . ?
P1 C3 C2 C1 -174.5(2) . . . . ?
N1 B1 C1 C10 -179.3(2) . . . . ?
N1 B1 C1 C2 -52.3(3) . . . . ?
N1 B1 C5 C6 -179.6(2) . . . . ?
N1 B1 C4 C8 -179.2(2) . . . . ?
N1 C16 C15 C14 -3.6(8) . . . . ?
B1 N1 C16 C15 -172.2(4) . . . . ?
B1 N1 C12 C13 174.8(4) . . . . ?
B1 C1 C10 C11 58.6(3) . . . . ?
B1 C1 C10 C9 -61.6(3) . . . . ?
B1 C1 C2 C3 177.8(3) . . . . ?
B1 C5 C6 C11 -60.8(3) . . . . ?
B1 C5 C6 C7 59.7(3) . . . . ?
C11 C10 C9 C8 -58.4(3) . . . . ?
C1 B1 C5 C6 60.0(3) . . . . ?
C1 B1 C4 C8 -59.7(3) . . . . ?
C1 C10 C9 C8 63.7(3) . . . . ?
C7 C8 C4 B1 -61.3(3) . . . . ?
C7 C8 C9 C10 58.6(3) . . . . ?
C5 B1 C1 C10 -58.1(3) . . . . ?
C5 B1 C1 C2 68.9(3) . . . . ?
C5 B1 C4 C8 59.9(3) . . . . ?
C6 C11 C10 C1 -62.3(3) . . . . ?
C6 C11 C10 C9 58.6(3) . . . . ?
C6 C7 C8 C4 62.8(3) . . . . ?
C6 C7 C8 C9 -58.1(3) . . . . ?
C10 C11 C6 C7 -58.7(3) . . . . ?
C10 C11 C6 C5 62.6(3) . . . . ?
C10 C1 C2 C3 -59.4(4) . . . . ?
C8 C7 C6 C11 58.2(3) . . . . ?
C8 C7 C6 C5 -62.5(3) . . . . ?
C3 P1 C19 C20 48.7(3) . . . . ?
C3 P1 C19 C22 -70.5(3) . . . . ?
C3 P1 C19 C21 165.6(3) . . . . ?
C3 P1 C23 C25 172.3(2) . . . . ?
C3 P1 C23 C24 -71.8(3) . . . . ?
C3 P1 C23 C26 47.4(3) . . . . ?
C4 B1 C1 C10 60.6(3) . . . . ?
C4 B1 C1 C2 -172.4(3) . . . . ?
C4 B1 C5 C6 -59.0(3) . . . . ?
C4 C8 C9 C10 -62.2(3) . . . . ?
C19 P1 C3 C2 -94.4(3) . . . . ?
C19 P1 C23 C25 56.7(3) . . . . ?
C19 P1 C23 C24 172.5(2) . . . . ?
C19 P1 C23 C26 -68.3(3) . . . . ?
C23 P1 C3 C2 145.5(2) . . . . ?
C23 P1 C19 C20 163.2(2) . . . . ?
C23 P1 C19 C22 43.9(3) . . . . ?
C23 P1 C19 C21 -80.0(3) . . . . ?
C2 C1 C10 C11 -68.2(3) . . . . ?
C2 C1 C10 C9 171.6(3) . . . . ?
C9 C8 C4 B1 59.5(3) . . . . ?
N2 C14 C13 C12 -177.0(4) . . . . ?
N2 C14 C15 C16 179.4(5) . . . . ?
C14 C13 C12 N1 -1.5(7) . . . . ?
C13 C14 C15 C16 2.7(7) . . . . ?
C16 N1 B1 C1 91.5(4) . . . . ?
C16 N1 B1 C5 -29.5(4) . . . . ?
C16 N1 B1 C4 -149.2(3) . . . . ?
C16 N1 C12 C13 0.9(6) . . . . ?
C15 C14 C13 C12 -0.4(6) . . . . ?
C17 N2 C14 C13 -9.4(7) . . . . ?
C17 N2 C14 C15 174.2(4) . . . . ?
C12 N1 B1 C1 -82.0(4) . . . . ?
C12 N1 B1 C5 157.0(3) . . . . ?
C12 N1 B1 C4 37.3(4) . . . . ?
C12 N1 C16 C15 1.7(7) . . . . ?
C18 N2 C14 C13 171.3(5) . . . . ?
C18 N2 C14 C15 -5.1(7) . . . . ?
O1 C27 C28 C34D 28(4) . . . . ?
O1 C27 C34D C28 -138(5) . . . . ?
O1 C27 C34D C31D 29(2) . . . . ?
O1 C27 C31D C29 112(4) . . . . ?
O1 C27 C31D C30 64(3) . . . . ?
O1 C27 C31D O2DI -130(14) . . . . ?
O1 C27 C31D C34D -65(7) . . . . ?
O1 C29 C30 C31D -26.8(18) . . . . ?
O1 C29 O2DI C35D 142(15) . . . . ?
O1 C29 O2DI C31D 3(5) . . . . ?
O1 C29 C31D C27 -50(3) . . . . ?
O1 C29 C31D C30 101(4) . . . . ?
O1 C29 C31D O2DI -173(11) . . . . ?
O1 C29 C31D C34D -49(4) . . . . ?
O1 C34D C31D C27 97(7) . . . . ?
O1 C34D C31D C29 94(5) . . . . ?
O1 C34D C31D C30 17(6) . . . . ?
O1 C34D C31D O2DI -142(14) . . . . ?
C27 O1 C29 C30 -171.9(8) . . . . ?
C27 O1 C29 O2DI 96(7) . . . . ?
C27 O1 C29 C31D 101(4) . . . . ?
C27 O1 C34D C28 108(7) . . . . ?
C27 O1 C34D C31D -96(6) . . . . ?
C27 O1 C31D C29 -93(3) . . . . ?
C27 O1 C31D C30 -149.5(16) . . . . ?
C27 O1 C31D O2DI 78(15) . . . . ?
C27 O1 C31D C34D 23(2) . . . . ?
C27 C28 C34D O1 -121(7) . . . . ?
C27 C28 C34D C31D -149(11) . . . . ?
C27 C34D C31D O1 -97(7) . . . . ?
C27 C34D C31D C29 -4(8) . . . . ?
C27 C34D C31D C30 -80(10) . . . . ?
C27 C34D C31D O2DI 120(14) . . . . ?
C29 O1 C27 C28 -171.7(8) . . . . ?
C29 O1 C27 C34D -129(6) . . . . ?
C29 O1 C27 C31D -35(3) . . . . ?
C29 O1 C34D C27 60(6) . . . . ?
C29 O1 C34D C28 168(3) . . . . ?
C29 O1 C34D C31D -35(3) . . . . ?
C29 O1 C31D C27 93(3) . . . . ?
C29 O1 C31D C30 -57(3) . . . . ?
C29 O1 C31D O2DI 171(16) . . . . ?
C29 O1 C31D C34D 116(4) . . . . ?
C29 O2DI C35D C36D 169(6) . . . . ?
C29 O2DI C31D O1 -172(13) . . . . ?
C29 O2DI C31D C27 -124(8) . . . . ?
C29 O2DI C31D C30 49.1(18) . . . . ?
C29 O2DI C31D C34D -139(7) . . . . ?
C28 C27 C34D O1 138(5) . . . . ?
C28 C27 C34D C31D 168(5) . . . . ?
C28 C27 C31D O1 51(3) . . . . ?
C28 C27 C31D C29 163(2) . . . . ?
C28 C27 C31D C30 115(4) . . . . ?
C28 C27 C31D O2DI -79(14) . . . . ?
C28 C27 C31D C34D -14(6) . . . . ?
C28 C34D C31D O1 48(8) . . . . ?
C28 C34D C31D C27 145(12) . . . . ?
C28 C34D C31D C29 141(7) . . . . ?
C28 C34D C31D C30 65(11) . . . . ?
C28 C34D C31D O2DI -95(15) . . . . ?
C30 C29 O2DI C35D 36(14) . . . . ?
C30 C29 O2DI C31D -103(6) . . . . ?
C30 C29 C31D O1 -101(4) . . . . ?
C30 C29 C31D C27 -150.8(15) . . . . ?
C30 C29 C31D O2DI 86(9) . . . . ?
C30 C29 C31D C34D -150(3) . . . . ?
O2DI C29 C30 C31D 48(8) . . . . ?
O2DI C29 C31D O1 173(11) . . . . ?
O2DI C29 C31D C27 123(10) . . . . ?
O2DI C29 C31D C30 -86(9) . . . . ?
O2DI C29 C31D C34D 124(10) . . . . ?
C35D O2DI C31D O1 142(12) . . . . ?
C35D O2DI C31D C27 -171(16) . . . . ?
C35D O2DI C31D C29 -47(23) . . . . ?
C35D O2DI C31D C30 2(23) . . . . ?
C35D O2DI C31D C34D 174(18) . . . . ?
C34D O1 C27 C28 -43(6) . . . . ?
C34D O1 C27 C31D 94(7) . . . . ?
C34D O1 C29 C30 168(2) . . . . ?
C34D O1 C29 O2DI 76(8) . . . . ?
C34D O1 C29 C31D 82(5) . . . . ?
C34D O1 C31D C27 -23(2) . . . . ?
C34D O1 C31D C29 -116(4) . . . . ?
C34D O1 C31D C30 -173(3) . . . . ?
C34D O1 C31D O2DI 55(15) . . . . ?
C34D C27 C31D O1 65(7) . . . . ?
C34D C27 C31D C29 177(7) . . . . ?
C34D C27 C31D C30 130(7) . . . . ?
C34D C27 C31D O2DI -64(15) . . . . ?
C31D O1 C27 C28 -136(3) . . . . ?
C31D O1 C27 C34D -94(7) . . . . ?
C31D O1 C29 C30 87(4) . . . . ?
C31D O1 C29 O2DI -5(8) . . . . ?
C31D O1 C34D C27 96(6) . . . . ?
C31D O1 C34D C28 -157(4) . . . . ?
C31D C27 C28 C34D 11(4) . . . . ?
C31D C27 C34D O1 -29(2) . . . . ?
C31D C27 C34D C28 -168(5) . . . . ?
C31D C29 O2DI C35D 139(20) . . . . ?
C31D O2DI C35D C36D -171(16) . . . . ?
